data_4118443
loop_
_publ_author_name
'Margaret A. Greene'
'Michel Pr\'evost'
'Joshua Tolopilo'
'K. A. Woerpel'

_publ_section_title
;
 Diastereoselective Synthesis of Seven-Membered-Ring trans-Alkenes from
 Dienes and Aldehydes by Silylene Transfer
;
_journal_name_full 'Journal of the American Chemical Society'
_journal_page_first 12482
_journal_page_last 12484
_journal_paper_doi 10.1021/ja305713v
_journal_volume 134
_journal_year 2012
_chemical_formula_sum 'C21 H36 O2 Si'
_chemical_formula_weight 348.59
_chemical_name_systematic
; 
 ? 
;
_space_group_IT_number 2
_symmetry_cell_setting triclinic
_symmetry_space_group_name_Hall '-P 1'
_symmetry_space_group_name_H-M 'P -1'
_atom_sites_solution_hydrogens difmap
_atom_sites_solution_primary direct
_atom_sites_solution_secondary difmap
_audit_creation_method SHELXTL
_cell_angle_alpha 92.8478(10)
_cell_angle_beta 104.6752(10)
_cell_angle_gamma 94.8505(10)
_cell_formula_units_Z 4
_cell_length_a 10.1036(8)
_cell_length_b 13.2601(11)
_cell_length_c 16.4985(13)
_cell_measurement_reflns_used 9861
_cell_measurement_temperature 148(2)
_cell_measurement_theta_max 0.00
_cell_measurement_theta_min 0.00
_cell_volume 2124.8(3)
_computing_cell_refinement 'Bruker SAINT'
_computing_data_collection 'Bruker APEX2'
_computing_data_reduction 'Bruker SAINT'
_computing_molecular_graphics 'Bruker SHELXTL'
_computing_publication_material 'Bruker SHELXTL'
_computing_structure_refinement 'SHELXL-97 (Sheldrick, 2008)'
_computing_structure_solution 'SHELXS-97 (Sheldrick, 2008)'
_diffrn_ambient_temperature 148(2)
_diffrn_measured_fraction_theta_full 0.996
_diffrn_measured_fraction_theta_max 0.996
_diffrn_measurement_device_type 'Bruker SMART APEX II CCD'
_diffrn_measurement_method 'phi and omega'
_diffrn_radiation_monochromator graphite
_diffrn_radiation_source 'fine-focus sealed tube'
_diffrn_radiation_type MoK\a
_diffrn_radiation_wavelength 0.71073
_diffrn_reflns_av_R_equivalents 0.0204
_diffrn_reflns_av_sigmaI/netI 0.0227
_diffrn_reflns_limit_h_max 12
_diffrn_reflns_limit_h_min -12
_diffrn_reflns_limit_k_max 16
_diffrn_reflns_limit_k_min -16
_diffrn_reflns_limit_l_max 20
_diffrn_reflns_limit_l_min -20
_diffrn_reflns_number 23024
_diffrn_reflns_theta_full 26.37
_diffrn_reflns_theta_max 26.37
_diffrn_reflns_theta_min 1.28
_exptl_absorpt_coefficient_mu 0.120
_exptl_absorpt_correction_T_max 0.9822
_exptl_absorpt_correction_T_min 0.9568
_exptl_absorpt_correction_type multi-scan
_exptl_absorpt_process_details 'Bruker SADABS'
_exptl_crystal_colour colourless
_exptl_crystal_density_diffrn 1.090
_exptl_crystal_density_meas ?
_exptl_crystal_description block
_exptl_crystal_F_000 768
_exptl_crystal_size_max 0.37
_exptl_crystal_size_mid 0.20
_exptl_crystal_size_min 0.15
_refine_diff_density_max 0.576
_refine_diff_density_min -0.198
_refine_diff_density_rms 0.048
_refine_ls_extinction_method none
_refine_ls_goodness_of_fit_ref 1.038
_refine_ls_hydrogen_treatment refall
_refine_ls_matrix_type full
_refine_ls_number_parameters 721
_refine_ls_number_reflns 8674
_refine_ls_number_restraints 0
_refine_ls_restrained_S_all 1.038
_refine_ls_R_factor_all 0.0505
_refine_ls_R_factor_gt 0.0445
_refine_ls_shift/su_max 0.001
_refine_ls_shift/su_mean 0.000
_refine_ls_structure_factor_coef Fsqd
_refine_ls_weighting_details 'calc w=1/[\s^2^(Fo^2^)+(0.0702P)^2^+0.9609P] where P=(Fo^2^+2Fc^2^)/3'
_refine_ls_weighting_scheme calc
_refine_ls_wR_factor_gt 0.1193
_refine_ls_wR_factor_ref 0.1240
_reflns_number_gt 7586
_reflns_number_total 8674
_reflns_threshold_expression >2sigma(I)
_cod_data_source_file ja305713v_si_005.cif
_cod_data_source_block kaw143
_cod_depositor_comments
;
The following automatic conversions were performed:

'_exptl_crystal_density_meas' value 'none' was changed to '?' - the
value is perceived as not measured.

Automatic conversion script
Id: cif_fix_values 3008 2015-01-20 13:52:24Z robertas 
;
_cod_database_code 4118443

loop_
_symmetry_equiv_pos_as_xyz
'x, y, z'
'-x, -y, -z'

loop_
_atom_site_label
_atom_site_type_symbol
_atom_site_fract_x
_atom_site_fract_y
_atom_site_fract_z
_atom_site_U_iso_or_equiv
_atom_site_adp_type
_atom_site_occupancy
_atom_site_symmetry_multiplicity
_atom_site_calc_flag
Si1 Si 0.87967(4) 0.33332(3) 0.16658(2) 0.02060(11) Uani 1 1 d
O1 O 0.86102(12) 0.20932(8) 0.16989(7) 0.0259(2) Uani 1 1 d
O2 O 0.97699(14) 0.38090(9) 0.42655(7) 0.0311(3) Uani 1 1 d
C1 C 0.77042(17) 0.14556(12) 0.20356(10) 0.0250(3) Uani 1 1 d
C2 C 0.83039(17) 0.13537(12) 0.29880(10) 0.0262(3) Uani 1 1 d
C3 C 0.83879(19) 0.23776(13) 0.35079(11) 0.0311(4) Uani 1 1 d
C4 C 0.94511(18) 0.32418(12) 0.34572(10) 0.0269(3) Uani 1 1 d
C5 C 0.89793(18) 0.39279(12) 0.27493(10) 0.0258(3) Uani 1 1 d
C6 C 0.9698(2) 0.09318(15) 0.31742(12) 0.0395(4) Uani 1 1 d
C7 C 0.7274(3) 0.06255(15) 0.32843(13) 0.0445(5) Uani 1 1 d
C8 C 0.74041(17) 0.04490(12) 0.15070(10) 0.0252(3) Uani 1 1 d
C9 C 0.84259(18) -0.00207(13) 0.12573(10) 0.0278(3) Uani 1 1 d
C10 C 0.8129(2) -0.09574(14) 0.08026(10) 0.0326(4) Uani 1 1 d
C11 C 0.6794(2) -0.14237(13) 0.05763(11) 0.0349(4) Uani 1 1 d
C12 C 0.5772(2) -0.09540(15) 0.08075(12) 0.0408(4) Uani 1 1 d
C13 C 0.60699(18) -0.00243(14) 0.12712(12) 0.0338(4) Uani 1 1 d
C14 C 0.72537(18) 0.38210(12) 0.09180(10) 0.0291(3) Uani 1 1 d
C15 C 0.7364(2) 0.49894(14) 0.09908(13) 0.0381(4) Uani 1 1 d
C16 C 0.7107(2) 0.34514(17) -0.00023(12) 0.0411(5) Uani 1 1 d
C17 C 0.59264(19) 0.34261(17) 0.11444(14) 0.0404(4) Uani 1 1 d
C18 C 1.05021(17) 0.35451(13) 0.13690(10) 0.0284(3) Uani 1 1 d
C19 C 1.0845(2) 0.46481(15) 0.11999(12) 0.0366(4) Uani 1 1 d
C20 C 1.0521(2) 0.28515(17) 0.06049(14) 0.0425(5) Uani 1 1 d
C21 C 1.16655(19) 0.32836(17) 0.21140(13) 0.0397(4) Uani 1 1 d
H2 H 1.035(2) 0.4237(17) 0.4285(14) 0.039(6) Uiso 1 1 d
H1A H 0.6808(18) 0.1787(13) 0.1975(11) 0.021(4) Uiso 1 1 d
H3A H 0.8635(19) 0.2186(14) 0.4114(13) 0.030(5) Uiso 1 1 d
H3B H 0.746(2) 0.2671(15) 0.3369(12) 0.031(5) Uiso 1 1 d
H4A H 1.033(2) 0.2915(14) 0.3410(12) 0.028(5) Uiso 1 1 d
H5A H 0.961(2) 0.4514(16) 0.2845(13) 0.036(5) Uiso 1 1 d
H5B H 0.817(3) 0.4171(17) 0.2803(14) 0.048(6) Uiso 1 1 d
H6B H 1.008(3) 0.0919(19) 0.3799(17) 0.058(7) Uiso 1 1 d
H6C H 0.954(2) 0.0196(19) 0.2998(15) 0.055(7) Uiso 1 1 d
H6A H 1.043(3) 0.1393(19) 0.2916(16) 0.059(7) Uiso 1 1 d
H7A H 0.637(3) 0.0943(19) 0.3112(16) 0.059(7) Uiso 1 1 d
H7B H 0.762(3) 0.0578(18) 0.3934(17) 0.060(7) Uiso 1 1 d
H7C H 0.726(3) -0.012(2) 0.3015(16) 0.064(7) Uiso 1 1 d
H9A H 0.934(2) 0.0294(15) 0.1410(12) 0.033(5) Uiso 1 1 d
H10A H 0.884(2) -0.1258(16) 0.0654(14) 0.043(6) Uiso 1 1 d
H11A H 0.663(2) -0.2049(16) 0.0266(13) 0.036(5) Uiso 1 1 d
H12A H 0.483(3) -0.1272(19) 0.0639(16) 0.060(7) Uiso 1 1 d
H13A H 0.534(2) 0.0317(16) 0.1431(13) 0.039(5) Uiso 1 1 d
H15A H 0.656(3) 0.5230(18) 0.0628(16) 0.055(7) Uiso 1 1 d
H15B H 0.745(2) 0.5267(17) 0.1545(15) 0.043(6) Uiso 1 1 d
H15C H 0.816(3) 0.5299(18) 0.0804(15) 0.053(7) Uiso 1 1 d
H16A H 0.711(2) 0.2754(18) -0.0055(14) 0.045(6) Uiso 1 1 d
H16B H 0.628(3) 0.3648(18) -0.0343(16) 0.053(7) Uiso 1 1 d
H16C H 0.792(3) 0.377(2) -0.0196(16) 0.064(8) Uiso 1 1 d
H17A H 0.600(2) 0.3641(15) 0.1722(14) 0.032(5) Uiso 1 1 d
H17B H 0.517(2) 0.3755(17) 0.0813(14) 0.046(6) Uiso 1 1 d
H17C H 0.574(2) 0.2678(19) 0.1040(15) 0.052(6) Uiso 1 1 d
H19A H 1.181(2) 0.4708(16) 0.1091(14) 0.044(6) Uiso 1 1 d
H19B H 1.081(2) 0.5101(16) 0.1681(14) 0.042(6) Uiso 1 1 d
H19C H 1.019(2) 0.4871(17) 0.0707(15) 0.048(6) Uiso 1 1 d
H20A H 0.985(2) 0.3036(15) 0.0104(13) 0.031(5) Uiso 1 1 d
H20B H 1.029(3) 0.214(2) 0.0684(16) 0.061(7) Uiso 1 1 d
H20C H 1.148(3) 0.2918(18) 0.0489(15) 0.056(7) Uiso 1 1 d
H21A H 1.174(2) 0.3777(17) 0.2641(15) 0.048(6) Uiso 1 1 d
H21B H 1.149(2) 0.2561(18) 0.2246(14) 0.049(6) Uiso 1 1 d
H21C H 1.258(3) 0.3339(18) 0.1933(15) 0.054(7) Uiso 1 1 d
Si2 Si 1.47506(4) 0.70680(3) 0.39606(2) 0.01926(11) Uani 1 1 d
O3 O 1.37154(11) 0.79298(8) 0.35863(7) 0.0231(2) Uani 1 1 d
O4 O 1.17662(12) 0.54207(9) 0.47736(8) 0.0281(3) Uani 1 1 d
C22 C 1.25026(15) 0.77687(12) 0.29131(9) 0.0232(3) Uani 1 1 d
C23 C 1.12221(15) 0.75359(13) 0.32499(10) 0.0260(3) Uani 1 1 d
C24 C 1.12335(17) 0.64808(14) 0.36133(11) 0.0299(4) Uani 1 1 d
C25 C 1.23169(16) 0.62713(12) 0.44038(10) 0.0243(3) Uani 1 1 d
C26 C 1.36736(17) 0.60004(12) 0.42617(11) 0.0269(3) Uani 1 1 d
C27 C 0.99287(19) 0.74789(19) 0.25161(14) 0.0438(5) Uani 1 1 d
C28 C 1.1138(2) 0.83561(15) 0.39190(12) 0.0353(4) Uani 1 1 d
C29 C 1.24701(15) 0.86839(12) 0.23910(10) 0.0233(3) Uani 1 1 d
C30 C 1.20386(18) 0.85496(14) 0.15177(10) 0.0305(4) Uani 1 1 d
C31 C 1.20268(19) 0.93719(15) 0.10276(11) 0.0347(4) Uani 1 1 d
C32 C 1.24389(18) 1.03434(14) 0.14049(11) 0.0326(4) Uani 1 1 d
C33 C 1.28788(19) 1.04806(14) 0.22703(12) 0.0328(4) Uani 1 1 d
C34 C 1.29065(17) 0.96563(13) 0.27602(10) 0.0288(3) Uani 1 1 d
C35 C 1.59157(16) 0.77902(12) 0.49461(10) 0.0277(3) Uani 1 1 d
C36 C 1.4998(2) 0.82429(17) 0.54567(12) 0.0414(5) Uani 1 1 d
C37 C 1.6796(2) 0.86790(17) 0.47228(14) 0.0465(5) Uani 1 1 d
C38 C 1.6848(2) 0.71278(18) 0.55165(14) 0.0485(5) Uani 1 1 d
C39 C 1.56360(16) 0.66010(13) 0.31423(10) 0.0277(3) Uani 1 1 d
C40 C 1.6993(2) 0.61721(17) 0.35565(14) 0.0418(4) Uani 1 1 d
C41 C 1.5940(2) 0.74737(17) 0.26198(14) 0.0439(5) Uani 1 1 d
C42 C 1.4724(2) 0.5749(2) 0.25437(16) 0.0511(6) Uani 1 1 d
H4 H 1.136(3) 0.5653(18) 0.5100(16) 0.051(7) Uiso 1 1 d
H22A H 1.2558(18) 0.7123(14) 0.2531(11) 0.024(4) Uiso 1 1 d
H24A H 1.035(2) 0.6386(16) 0.3756(14) 0.044(6) Uiso 1 1 d
H24B H 1.130(2) 0.5923(15) 0.3165(13) 0.033(5) Uiso 1 1 d
H25A H 1.2470(18) 0.6897(14) 0.4813(11) 0.024(4) Uiso 1 1 d
H26A H 1.418(2) 0.5724(16) 0.4761(14) 0.038(5) Uiso 1 1 d
H26B H 1.346(2) 0.5425(17) 0.3816(15) 0.048(6) Uiso 1 1 d
H27A H 0.978(2) 0.8175(18) 0.2286(14) 0.046(6) Uiso 1 1 d
H27B H 1.009(2) 0.6919(19) 0.2078(16) 0.055(7) Uiso 1 1 d
H27C H 0.911(3) 0.7265(19) 0.2703(17) 0.065(8) Uiso 1 1 d
H28A H 1.199(2) 0.8436(15) 0.4404(13) 0.037(5) Uiso 1 1 d
H28B H 1.033(2) 0.8178(17) 0.4157(14) 0.049(6) Uiso 1 1 d
H28C H 1.098(2) 0.9025(17) 0.3665(13) 0.042(6) Uiso 1 1 d
H30A H 1.174(2) 0.7863(15) 0.1243(12) 0.032(5) Uiso 1 1 d
H31A H 1.175(2) 0.9291(16) 0.0444(15) 0.041(6) Uiso 1 1 d
H32A H 1.246(2) 1.0903(16) 0.1063(13) 0.038(5) Uiso 1 1 d
H33A H 1.317(2) 1.1140(18) 0.2527(14) 0.047(6) Uiso 1 1 d
H34A H 1.323(2) 0.9739(15) 0.3363(14) 0.040(5) Uiso 1 1 d
H36A H 1.559(2) 0.8639(17) 0.5993(15) 0.049(6) Uiso 1 1 d
H36B H 1.444(3) 0.8759(19) 0.5083(16) 0.054(7) Uiso 1 1 d
H36C H 1.448(3) 0.766(2) 0.5663(16) 0.059(7) Uiso 1 1 d
H37A H 1.745(2) 0.8364(17) 0.4375(14) 0.046(6) Uiso 1 1 d
H37B H 1.619(3) 0.912(2) 0.4357(18) 0.067(8) Uiso 1 1 d
H37C H 1.732(3) 0.9091(19) 0.5258(17) 0.061(7) Uiso 1 1 d
H38A H 1.739(3) 0.7547(19) 0.6035(17) 0.059(7) Uiso 1 1 d
H38B H 1.746(3) 0.6861(18) 0.5233(16) 0.053(7) Uiso 1 1 d
H38C H 1.628(3) 0.655(2) 0.5696(17) 0.064(8) Uiso 1 1 d
H40A H 1.673(2) 0.5591(16) 0.3841(13) 0.035(5) Uiso 1 1 d
H40B H 1.743(2) 0.5850(18) 0.3091(15) 0.054(7) Uiso 1 1 d
H40C H 1.775(3) 0.678(2) 0.3936(17) 0.069(8) Uiso 1 1 d
H41C H 1.669(3) 0.7965(19) 0.2996(16) 0.054(7) Uiso 1 1 d
H41A H 1.643(3) 0.7220(18) 0.2215(16) 0.057(7) Uiso 1 1 d
H41B H 1.501(3) 0.782(2) 0.2290(19) 0.082(9) Uiso 1 1 d
H42A H 1.515(3) 0.558(2) 0.2054(18) 0.071(8) Uiso 1 1 d
H42B H 1.381(3) 0.598(2) 0.2249(17) 0.067(8) Uiso 1 1 d
H42C H 1.448(3) 0.511(2) 0.2846(17) 0.071(8) Uiso 1 1 d

loop_
_atom_site_aniso_label
_atom_site_aniso_U_11
_atom_site_aniso_U_22
_atom_site_aniso_U_33
_atom_site_aniso_U_23
_atom_site_aniso_U_13
_atom_site_aniso_U_12
Si1 0.0227(2) 0.0190(2) 0.0191(2) 0.00107(15) 0.00509(16) -0.00220(15)
O1 0.0338(6) 0.0203(5) 0.0241(5) 0.0009(4) 0.0105(5) -0.0040(4)
O2 0.0398(7) 0.0302(6) 0.0213(6) -0.0065(5) 0.0113(5) -0.0130(5)
C1 0.0260(8) 0.0227(7) 0.0268(8) 0.0023(6) 0.0089(6) -0.0013(6)
C2 0.0351(9) 0.0210(7) 0.0213(7) 0.0010(6) 0.0077(6) -0.0044(6)
C3 0.0406(10) 0.0271(8) 0.0265(8) -0.0013(7) 0.0140(7) -0.0069(7)
C4 0.0350(9) 0.0261(8) 0.0186(7) -0.0023(6) 0.0081(6) -0.0046(7)
C5 0.0328(9) 0.0207(7) 0.0232(8) -0.0012(6) 0.0081(6) -0.0026(7)
C6 0.0498(12) 0.0331(10) 0.0287(9) -0.0002(7) -0.0033(8) 0.0089(8)
C7 0.0693(15) 0.0319(10) 0.0325(10) -0.0006(8) 0.0210(10) -0.0171(10)
C8 0.0316(8) 0.0218(7) 0.0204(7) 0.0027(6) 0.0044(6) -0.0014(6)
C9 0.0274(8) 0.0316(8) 0.0218(8) 0.0013(6) 0.0042(6) -0.0038(7)
C10 0.0411(10) 0.0341(9) 0.0231(8) 0.0001(7) 0.0080(7) 0.0088(8)
C11 0.0492(11) 0.0235(8) 0.0272(8) -0.0047(7) 0.0053(8) -0.0057(7)
C12 0.0341(10) 0.0413(10) 0.0395(10) -0.0078(8) 0.0030(8) -0.0134(8)
C13 0.0275(8) 0.0356(9) 0.0359(9) -0.0028(7) 0.0060(7) -0.0005(7)
C14 0.0314(8) 0.0261(8) 0.0271(8) 0.0039(6) 0.0026(7) 0.0012(7)
C15 0.0447(11) 0.0278(9) 0.0389(10) 0.0050(8) 0.0037(9) 0.0070(8)
C16 0.0504(12) 0.0394(11) 0.0258(9) 0.0017(8) -0.0033(8) 0.0022(9)
C17 0.0264(9) 0.0446(11) 0.0482(12) 0.0126(9) 0.0031(8) 0.0057(8)
C18 0.0298(8) 0.0301(8) 0.0262(8) 0.0039(6) 0.0105(7) -0.0035(7)
C19 0.0407(10) 0.0376(10) 0.0304(9) 0.0073(8) 0.0107(8) -0.0109(8)
C20 0.0415(11) 0.0474(12) 0.0417(11) -0.0073(9) 0.0214(9) -0.0049(9)
C21 0.0268(9) 0.0538(12) 0.0406(11) 0.0150(9) 0.0118(8) 0.0000(8)
Si2 0.0165(2) 0.0190(2) 0.0215(2) 0.00240(15) 0.00392(15) -0.00032(15)
O3 0.0194(5) 0.0230(5) 0.0241(5) 0.0029(4) 0.0012(4) 0.0003(4)
O4 0.0307(6) 0.0230(6) 0.0334(6) 0.0056(5) 0.0148(5) -0.0026(5)
C22 0.0188(7) 0.0268(8) 0.0217(7) 0.0018(6) 0.0020(6) -0.0004(6)
C23 0.0183(7) 0.0319(8) 0.0270(8) 0.0069(6) 0.0043(6) 0.0008(6)
C24 0.0214(8) 0.0337(9) 0.0325(9) 0.0071(7) 0.0052(7) -0.0068(6)
C25 0.0239(8) 0.0208(7) 0.0289(8) 0.0042(6) 0.0091(6) -0.0026(6)
C26 0.0250(8) 0.0223(8) 0.0346(9) 0.0051(7) 0.0101(7) 0.0007(6)
C27 0.0212(9) 0.0608(13) 0.0457(11) 0.0210(10) 0.0006(8) -0.0031(8)
C28 0.0356(10) 0.0380(10) 0.0399(10) 0.0119(8) 0.0190(8) 0.0135(8)
C29 0.0180(7) 0.0293(8) 0.0229(7) 0.0052(6) 0.0045(6) 0.0033(6)
C30 0.0330(9) 0.0354(9) 0.0234(8) 0.0017(7) 0.0080(7) 0.0031(7)
C31 0.0366(9) 0.0476(11) 0.0212(8) 0.0090(7) 0.0082(7) 0.0061(8)
C32 0.0274(8) 0.0394(10) 0.0345(9) 0.0176(8) 0.0102(7) 0.0077(7)
C33 0.0337(9) 0.0284(9) 0.0358(9) 0.0053(7) 0.0079(7) 0.0014(7)
C34 0.0301(8) 0.0319(9) 0.0224(8) 0.0037(6) 0.0038(6) 0.0010(7)
C35 0.0230(8) 0.0285(8) 0.0268(8) 0.0006(6) -0.0007(6) -0.0025(6)
C36 0.0363(10) 0.0509(12) 0.0305(9) -0.0139(9) 0.0024(8) -0.0043(9)
C37 0.0450(12) 0.0440(11) 0.0408(11) -0.0009(9) 0.0029(9) -0.0216(10)
C38 0.0457(12) 0.0511(13) 0.0375(11) 0.0027(10) -0.0107(9) 0.0084(10)
C39 0.0238(8) 0.0323(8) 0.0287(8) 0.0013(7) 0.0094(6) 0.0041(6)
C40 0.0388(10) 0.0472(11) 0.0466(11) 0.0106(9) 0.0185(9) 0.0174(9)
C41 0.0508(12) 0.0479(12) 0.0432(11) 0.0137(9) 0.0268(10) 0.0113(10)
C42 0.0403(11) 0.0612(14) 0.0519(13) -0.0239(11) 0.0196(10) -0.0026(10)

loop_
_atom_type_symbol
_atom_type_description
_atom_type_scat_dispersion_real
_atom_type_scat_dispersion_imag
_atom_type_scat_source
C C 0.0033 0.0016 'International Tables Vol C Tables 4.2.6.8 and 6.1.1.4'
H H 0.0000 0.0000 'International Tables Vol C Tables 4.2.6.8 and 6.1.1.4'
O O 0.0106 0.0060 'International Tables Vol C Tables 4.2.6.8 and 6.1.1.4'
Si Si 0.0817 0.0704 'International Tables Vol C Tables 4.2.6.8 and 6.1.1.4'

loop_
_geom_angle_atom_site_label_1
_geom_angle_atom_site_label_2
_geom_angle_atom_site_label_3
_geom_angle
O1 Si1 C5 108.31(6)
O1 Si1 C14 112.14(7)
C5 Si1 C14 108.46(8)
O1 Si1 C18 102.08(7)
C5 Si1 C18 109.88(8)
C14 Si1 C18 115.67(8)
C1 O1 Si1 131.01(10)
O1 C1 C8 107.07(12)
O1 C1 C2 111.59(12)
C8 C1 C2 113.88(13)
C6 C2 C7 109.19(16)
C6 C2 C1 112.23(14)
C7 C2 C1 107.57(14)
C6 C2 C3 110.88(14)
C7 C2 C3 105.22(14)
C1 C2 C3 111.44(13)
C4 C3 C2 119.60(14)
O2 C4 C5 110.81(13)
O2 C4 C3 104.95(12)
C5 C4 C3 114.72(14)
C4 C5 Si1 114.97(11)
C9 C8 C13 118.56(15)
C9 C8 C1 122.06(14)
C13 C8 C1 119.38(15)
C8 C9 C10 120.66(16)
C11 C10 C9 120.12(17)
C12 C11 C10 119.52(16)
C11 C12 C13 120.47(17)
C12 C13 C8 120.64(17)
C17 C14 C16 107.36(16)
C17 C14 C15 107.95(16)
C16 C14 C15 108.88(15)
C17 C14 Si1 109.49(12)
C16 C14 Si1 112.05(13)
C15 C14 Si1 110.96(12)
C20 C18 C19 109.26(15)
C20 C18 C21 107.52(16)
C19 C18 C21 107.13(15)
C20 C18 Si1 111.59(12)
C19 C18 Si1 112.69(13)
C21 C18 Si1 108.40(11)
O3 Si2 C26 107.21(7)
O3 Si2 C39 110.69(7)
C26 Si2 C39 111.02(7)
O3 Si2 C35 101.33(7)
C26 Si2 C35 109.77(8)
C39 Si2 C35 116.11(7)
C22 O3 Si2 126.39(10)
O3 C22 C29 107.33(12)
O3 C22 C23 110.66(12)
C29 C22 C23 115.25(13)
C27 C23 C28 109.34(16)
C27 C23 C22 108.94(14)
C28 C23 C22 111.39(14)
C27 C23 C24 106.37(14)
C28 C23 C24 110.13(14)
C22 C23 C24 110.53(13)
C25 C24 C23 121.60(14)
O4 C25 C26 106.81(12)
O4 C25 C24 108.12(12)
C26 C25 C24 115.31(14)
C25 C26 Si2 115.24(11)
C34 C29 C30 118.46(15)
C34 C29 C22 121.61(14)
C30 C29 C22 119.90(15)
C31 C30 C29 120.90(16)
C32 C31 C30 120.10(16)
C33 C32 C31 119.27(16)
C32 C33 C34 120.62(17)
C29 C34 C33 120.63(16)
C38 C35 C37 109.23(17)
C38 C35 C36 107.26(17)
C37 C35 C36 107.13(16)
C38 C35 Si2 113.71(13)
C37 C35 Si2 111.14(12)
C36 C35 Si2 108.09(11)
C41 C39 C42 108.24(18)
C41 C39 C40 108.89(16)
C42 C39 C40 107.15(17)
C41 C39 Si2 110.07(12)
C42 C39 Si2 111.02(12)
C40 C39 Si2 111.37(12)

loop_
_geom_bond_atom_site_label_1
_geom_bond_atom_site_label_2
_geom_bond_distance
Si1 O1 1.6443(11)
Si1 C5 1.8762(16)
Si1 C14 1.9095(17)
Si1 C18 1.9097(17)
O1 C1 1.4265(18)
O2 C4 1.4456(18)
C1 C8 1.522(2)
C1 C2 1.551(2)
C2 C6 1.524(3)
C2 C7 1.545(2)
C2 C3 1.554(2)
C3 C4 1.523(2)
C4 C5 1.522(2)
C8 C9 1.386(2)
C8 C13 1.389(2)
C9 C10 1.388(2)
C10 C11 1.386(3)
C11 C12 1.373(3)
C12 C13 1.386(3)
C14 C17 1.538(3)
C14 C16 1.539(2)
C14 C15 1.540(2)
C18 C20 1.528(3)
C18 C19 1.530(2)
C18 C21 1.547(3)
Si2 O3 1.6511(11)
Si2 C26 1.8758(16)
Si2 C39 1.9049(17)
Si2 C35 1.9057(16)
O3 C22 1.4224(18)
O4 C25 1.4451(18)
C22 C29 1.521(2)
C22 C23 1.546(2)
C23 C27 1.534(2)
C23 C28 1.534(3)
C23 C24 1.549(2)
C24 C25 1.530(2)
C25 C26 1.517(2)
C29 C34 1.385(2)
C29 C30 1.393(2)
C30 C31 1.388(2)
C31 C32 1.385(3)
C32 C33 1.381(3)
C33 C34 1.389(2)
C35 C38 1.522(3)
C35 C37 1.532(2)
C35 C36 1.539(3)
C39 C41 1.533(3)
C39 C42 1.534(3)
C39 C40 1.538(2)

loop_
_geom_torsion_atom_site_label_1
_geom_torsion_atom_site_label_2
_geom_torsion_atom_site_label_3
_geom_torsion_atom_site_label_4
_geom_torsion
C5 Si1 O1 C1 50.27(15)
C14 Si1 O1 C1 -69.38(14)
C18 Si1 O1 C1 166.20(13)
Si1 O1 C1 C8 149.40(11)
Si1 O1 C1 C2 -85.36(16)
O1 C1 C2 C6 -58.08(18)
C8 C1 C2 C6 63.28(18)
O1 C1 C2 C7 -178.20(15)
C8 C1 C2 C7 -56.83(19)
O1 C1 C2 C3 66.96(17)
C8 C1 C2 C3 -171.67(14)
C6 C2 C3 C4 54.5(2)
C7 C2 C3 C4 172.42(17)
C1 C2 C3 C4 -71.3(2)
C2 C3 C4 O2 -150.56(15)
C2 C3 C4 C5 87.6(2)
O2 C4 C5 Si1 170.92(11)
C3 C4 C5 Si1 -70.48(17)
O1 Si1 C5 C4 21.74(14)
C14 Si1 C5 C4 143.68(12)
C18 Si1 C5 C4 -89.00(13)
O1 C1 C8 C9 43.05(19)
C2 C1 C8 C9 -80.80(19)
O1 C1 C8 C13 -137.59(15)
C2 C1 C8 C13 98.57(18)
C13 C8 C9 C10 -1.8(2)
C1 C8 C9 C10 177.52(15)
C8 C9 C10 C11 1.5(3)
C9 C10 C11 C12 -0.2(3)
C10 C11 C12 C13 -0.6(3)
C11 C12 C13 C8 0.2(3)
C9 C8 C13 C12 1.0(3)
C1 C8 C13 C12 -178.38(17)
O1 Si1 C14 C17 53.12(15)
C5 Si1 C14 C17 -66.44(14)
C18 Si1 C14 C17 169.62(13)
O1 Si1 C14 C16 -65.89(14)
C5 Si1 C14 C16 174.55(13)
C18 Si1 C14 C16 50.62(15)
O1 Si1 C14 C15 172.17(12)
C5 Si1 C14 C15 52.61(15)
C18 Si1 C14 C15 -71.32(15)
O1 Si1 C18 C20 50.27(15)
C5 Si1 C18 C20 165.04(13)
C14 Si1 C18 C20 -71.77(15)
O1 Si1 C18 C19 173.64(12)
C5 Si1 C18 C19 -71.59(13)
C14 Si1 C18 C19 51.60(14)
O1 Si1 C18 C21 -67.96(13)
C5 Si1 C18 C21 46.81(15)
C14 Si1 C18 C21 170.00(12)
C26 Si2 O3 C22 -55.52(13)
C39 Si2 O3 C22 65.71(13)
C35 Si2 O3 C22 -170.56(12)
Si2 O3 C22 C29 -139.76(11)
Si2 O3 C22 C23 93.71(14)
O3 C22 C23 C27 174.09(15)
C29 C22 C23 C27 52.1(2)
O3 C22 C23 C28 53.40(17)
C29 C22 C23 C28 -68.60(17)
O3 C22 C23 C24 -69.38(16)
C29 C22 C23 C24 168.63(13)
C27 C23 C24 C25 -175.02(16)
C28 C23 C24 C25 -56.6(2)
C22 C23 C24 C25 66.9(2)
C23 C24 C25 O4 156.89(15)
C23 C24 C25 C26 -83.7(2)
O4 C25 C26 Si2 -169.76(11)
C24 C25 C26 Si2 70.09(17)
O3 Si2 C26 C25 -20.62(14)
C39 Si2 C26 C25 -141.63(12)
C35 Si2 C26 C25 88.64(14)
O3 C22 C29 C34 -37.69(19)
C23 C22 C29 C34 86.08(18)
O3 C22 C29 C30 140.04(15)
C23 C22 C29 C30 -96.19(18)
C34 C29 C30 C31 -0.9(2)
C22 C29 C30 C31 -178.69(15)
C29 C30 C31 C32 -0.4(3)
C30 C31 C32 C33 0.9(3)
C31 C32 C33 C34 -0.2(3)
C30 C29 C34 C33 1.7(2)
C22 C29 C34 C33 179.45(15)
C32 C33 C34 C29 -1.2(3)
O3 Si2 C35 C38 170.24(15)
C26 Si2 C35 C38 57.12(17)
C39 Si2 C35 C38 -69.80(17)
O3 Si2 C35 C37 -66.01(15)
C26 Si2 C35 C37 -179.14(14)
C39 Si2 C35 C37 53.94(16)
O3 Si2 C35 C36 51.28(14)
C26 Si2 C35 C36 -61.85(14)
C39 Si2 C35 C36 171.23(13)
O3 Si2 C39 C41 35.21(15)
C26 Si2 C39 C41 154.16(13)
C35 Si2 C39 C41 -79.55(15)
O3 Si2 C39 C42 -84.61(16)
C26 Si2 C39 C42 34.34(17)
C35 Si2 C39 C42 160.63(15)
O3 Si2 C39 C40 156.08(12)
C26 Si2 C39 C40 -84.97(14)
C35 Si2 C39 C40 41.32(15)
